data_7250543
loop_
_publ_author_name
'Lin, Yang'
'Zhang, Wenxi'
'Lv, Yanjie'
'Zhao, Yihe'
'Cui, Hongtao'
'Sun, Jing'
'Li, Xiao'
'Zhou, Dongling'
'Su, Zhongmin'

_publ_section_title
;
 Lanthanide metal--organic frameworks as multifunctional sensors for
 chemicals and temperature
;
_journal_issue 25
_journal_name_full CrystEngComm
_journal_page_first 4351
_journal_page_last 4359
_journal_paper_doi 10.1039/D5CE00382B
_journal_volume 27
_journal_year 2025
_chemical_formula_moiety 'C11 H16 Cl N3 O2 S'
_chemical_formula_sum 'C11 H16 Cl N3 O2 S'
_chemical_formula_weight 289.78
_space_group_crystal_system monoclinic
_space_group_IT_number 14
_space_group_name_Hall '-P 2ybc'
_space_group_name_H-M_alt 'P 1 21/c 1'
_atom_sites_solution_hydrogens mixed
_atom_sites_solution_primary dual
_audit_block_doi 10.5517/ccdc.csd.cc2l2kr0
_audit_creation_date 2024-08-13
_audit_creation_method
;FinalCif V117 by Daniel Kratzert, Freiburg 2024,
https://dkratzert.de/finalcif.html
;
_audit_update_record
;
2024-09-23 deposited with the CCDC.	2025-05-23 downloaded from the CCDC.
;
_cell_angle_alpha 90
_cell_angle_beta 90.108(2)
_cell_angle_gamma 90
_cell_formula_units_Z 4
_cell_length_a 15.1462(9)
_cell_length_b 9.0730(5)
_cell_length_c 10.1184(6)
_cell_measurement_reflns_used 9788
_cell_measurement_temperature 100
_cell_measurement_theta_max 30.432
_cell_measurement_theta_min 2.617
_cell_volume 1390.48(14)
_computing_cell_refinement 'SAINT V8.40B (Bruker, 2016)'
_computing_data_collection 'APEX4 (Bruker-AXS, 2021)'
_computing_data_reduction 'SAINT V8.40B (Bruker, 2016)'
_computing_molecular_graphics 'Olex2 1.5 (Dolomanov et al., 2009)'
_computing_publication_material 'Olex2 1.5 (Dolomanov et al., 2009)'
_computing_structure_refinement 'SHELXL 2019/3 (Sheldrick, 2015)'
_computing_structure_solution 'SHELXT 2018/2 (Sheldrick, 2018)'
_diffrn_ambient_environment N~2~
_diffrn_ambient_temperature 100
_diffrn_detector 'Bruker Photon II'
_diffrn_detector_area_resol_mean 7.39
_diffrn_detector_type 'Charge-Integrating Pixel Array'
_diffrn_measured_fraction_theta_full 0.999
_diffrn_measured_fraction_theta_max 0.997
_diffrn_measurement_device 'Fixed Chi Three-Circle Diffractometer'
_diffrn_measurement_device_type 'Bruker D8 VENTURE Duo'
_diffrn_measurement_method '\w and \f scans'
_diffrn_measurement_specimen_support 'MiTeGen micromount'
_diffrn_radiation_monochromator 'TRIUMPH graphite'
_diffrn_radiation_probe x-ray
_diffrn_radiation_type MoK\a
_diffrn_radiation_wavelength 0.71073
_diffrn_radiation_xray_symbol K-L~3~
_diffrn_reflns_av_R_equivalents 0.0393
_diffrn_reflns_av_unetI/netI 0.0227
_diffrn_reflns_Laue_measured_fraction_full 0.999
_diffrn_reflns_Laue_measured_fraction_max 0.997
_diffrn_reflns_limit_h_max 21
_diffrn_reflns_limit_h_min -21
_diffrn_reflns_limit_k_max 12
_diffrn_reflns_limit_k_min -12
_diffrn_reflns_limit_l_max 14
_diffrn_reflns_limit_l_min -14
_diffrn_reflns_number 51219
_diffrn_reflns_point_group_measured_fraction_full 0.999
_diffrn_reflns_point_group_measured_fraction_max 0.997
_diffrn_reflns_theta_full 25.242
_diffrn_reflns_theta_max 30.504
_diffrn_reflns_theta_min 2.617
_diffrn_source 'sealed tube'
_diffrn_source_current 30.0
_diffrn_source_power 1.35
_diffrn_source_type fine-focus
_diffrn_source_voltage 45.0
_diffrn_standards_number 0
_exptl_absorpt_coefficient_mu 0.423
_exptl_absorpt_correction_T_max 0.7461
_exptl_absorpt_correction_T_min 0.7084
_exptl_absorpt_correction_type multi-scan
_exptl_absorpt_process_details
;
SADABS-2016/2 (Bruker,2016/2) was used for absorption correction.
wR2(int) was 0.0715 before and 0.0655 after correction.
The Ratio of minimum to maximum transmission is 0.9495.
The \l/2 correction factor is Not present.
;
_exptl_crystal_colour colourless
_exptl_crystal_colour_primary colourless
_exptl_crystal_density_diffrn 1.384
_exptl_crystal_description prism
_exptl_crystal_F_000 608
_exptl_crystal_size_max 0.39
_exptl_crystal_size_mid 0.19
_exptl_crystal_size_min 0.08
_refine_diff_density_max 0.377
_refine_diff_density_min -0.306
_refine_diff_density_rms 0.060
_refine_ls_extinction_method none
_refine_ls_goodness_of_fit_ref 1.143
_refine_ls_hydrogen_treatment mixed
_refine_ls_matrix_type full
_refine_ls_number_parameters 170
_refine_ls_number_reflns 4233
_refine_ls_number_restraints 0
_refine_ls_restrained_S_all 1.143
_refine_ls_R_factor_all 0.0523
_refine_ls_R_factor_gt 0.0403
_refine_ls_shift/su_max 0.001
_refine_ls_shift/su_mean 0.000
_refine_ls_structure_factor_coef Fsqd
_refine_ls_weighting_details 'w=1/[\s^2^(Fo^2^)+(0.0135P)^2^+1.1202P] where P=(Fo^2^+2Fc^2^)/3'
_refine_ls_weighting_scheme calc
_refine_ls_wR_factor_gt 0.0713
_refine_ls_wR_factor_ref 0.0765
_reflns_Friedel_coverage 0.000
_reflns_number_gt 3678
_reflns_number_total 4233
_reflns_threshold_expression 'I > 2\s(I)'
_cod_data_source_file d5ce00382b2.cif
_cod_data_source_block msu_sn19
_cod_depositor_comments
;
The following automatic conversions were performed:

data item '_diffrn_radiation_probe' value 'X-ray' was changed to
'x-ray' in accordance with the
/home/data/users/saulius/crontab/automatic-downloads/rss-feeds/RSC/lib/dictionaries/cif_core.dic
dictionary named 'cif_core.dic' version 2.4.2 last updated on
2011-04-26.

Automatic conversion script
Id: cif_fix_values 8170 2020-07-09 18:12:32Z antanas 

 Adding full bibliography for 7250536--7250544.cif.
;
_cod_database_code 7250543
_olex2_refinement_description
;
1. Fixed Uiso
 At 1.2 times of:
  All C(H) groups, All C(H,H) groups
 At 1.5 times of:
  All C(H,H,H) groups
2.a Secondary CH2 refined with riding coordinates:
 C5(H5A,H5B), C6(H6A,H6B)
2.b Aromatic/amide H refined with riding coordinates:
 C3(H3A), C4(H4)
2.c Idealised Me refined as rotating group:
 C9(H9A,H9B,H9C), C10(H10A,H10B,H10C), C11(H11A,H11B,H11C)
;
_olex2_submission_special_instructions 'No special instructions were received'
_shelx_shelxl_version_number 2019/3
_shelx_space_group_comment
;
The symmetry employed for this shelxl refinement is uniquely defined
by the following loop, which should always be used as a source of
symmetry information in preference to the above space-group names.
They are only intended as comments.
;
_shelx_estimated_absorpt_t_min 0.852
_shelx_estimated_absorpt_t_max 0.967
_diffrn_measurement_ambient_temperature_device_make 'Oxford Cryostream 700'

loop_
_space_group_symop_operation_xyz
'x, y, z'
'-x, y+1/2, -z+1/2'
'-x, -y, -z'
'x, -y-1/2, z-1/2'

loop_
_atom_site_label
_atom_site_type_symbol
_atom_site_fract_x
_atom_site_fract_y
_atom_site_fract_z
_atom_site_U_iso_or_equiv
_atom_site_adp_type
_atom_site_occupancy
_atom_site_site_symmetry_order
_atom_site_calc_flag
_atom_site_refinement_flags_posn
_atom_site_refinement_flags_adp
_atom_site_refinement_flags_occupancy
_atom_site_disorder_assembly
_atom_site_disorder_group
Cl1 Cl 0.16536(3) 0.12864(4) 0.43458(4) 0.02604(9) Uani 1 1 d . . . . .
S1 S 0.11201(2) 0.69639(4) 0.51965(3) 0.01889(8) Uani 1 1 d . . . . .
O1 O 0.32778(7) 0.83706(12) 0.79230(9) 0.0217(2) Uani 1 1 d . . . . .
O2 O 0.37452(7) 0.95745(11) 0.60630(9) 0.0194(2) Uani 1 1 d . . . . .
N1 N 0.13398(8) 0.40893(13) 0.46546(11) 0.0163(2) Uani 1 1 d . . . . .
N2 N 0.06262(8) 0.56316(15) 0.30552(12) 0.0229(3) Uani 1 1 d . . . . .
N3 N 0.31715(8) 0.73470(14) 0.58770(12) 0.0186(2) Uani 1 1 d . . . . .
H3 H 0.3245(12) 0.748(2) 0.5087(19) 0.025(5) Uiso 1 1 d . . . . .
C1 C 0.10292(9) 0.53808(16) 0.42137(13) 0.0168(3) Uani 1 1 d . . . . .
C2 C 0.12424(9) 0.29746(16) 0.38181(13) 0.0182(3) Uani 1 1 d . . . . .
C3 C 0.08512(9) 0.30798(18) 0.25896(14) 0.0220(3) Uani 1 1 d . . . . .
H3A H 0.079914 0.226073 0.200977 0.026 Uiso 1 1 calc R U . . .
C4 C 0.05417(10) 0.44611(19) 0.22666(15) 0.0242(3) Uani 1 1 d . . . . .
H4 H 0.025311 0.458708 0.143988 0.029 Uiso 1 1 calc R U . . .
C5 C 0.17378(9) 0.62961(15) 0.66034(13) 0.0180(3) Uani 1 1 d . . . . .
H5A H 0.168337 0.701842 0.733209 0.022 Uiso 1 1 calc R U . . .
H5B H 0.147109 0.535936 0.690661 0.022 Uiso 1 1 calc R U . . .
C6 C 0.27149(9) 0.60366(15) 0.63271(14) 0.0189(3) Uani 1 1 d . . . . .
H6A H 0.300297 0.567523 0.714422 0.023 Uiso 1 1 calc R U . . .
H6B H 0.277245 0.525800 0.564723 0.023 Uiso 1 1 calc R U . . .
C7 C 0.33883(9) 0.84326(15) 0.67299(13) 0.0171(3) Uani 1 1 d . . . . .
C8 C 0.40297(9) 1.09220(15) 0.67554(13) 0.0174(3) Uani 1 1 d . . . . .
C9 C 0.32436(10) 1.16415(17) 0.74328(15) 0.0230(3) Uani 1 1 d . . . . .
H9A H 0.275491 1.173271 0.680195 0.034 Uiso 1 1 calc R U . . .
H9B H 0.341244 1.262239 0.775055 0.034 Uiso 1 1 calc R U . . .
H9C H 0.305727 1.103280 0.818220 0.034 Uiso 1 1 calc R U . . .
C10 C 0.47740(10) 1.05769(17) 0.77158(16) 0.0243(3) Uani 1 1 d . . . . .
H10A H 0.454531 0.998042 0.844641 0.036 Uiso 1 1 calc R U . . .
H10B H 0.501812 1.149880 0.806451 0.036 Uiso 1 1 calc R U . . .
H10C H 0.523864 1.002886 0.725569 0.036 Uiso 1 1 calc R U . . .
C11 C 0.43514(11) 1.18817(18) 0.56244(15) 0.0273(3) Uani 1 1 d . . . . .
H11A H 0.484272 1.139017 0.517544 0.041 Uiso 1 1 calc R U . . .
H11B H 0.455111 1.283312 0.597265 0.041 Uiso 1 1 calc R U . . .
H11C H 0.386784 1.204100 0.499557 0.041 Uiso 1 1 calc R U . . .

loop_
_atom_site_aniso_label
_atom_site_aniso_U_11
_atom_site_aniso_U_22
_atom_site_aniso_U_33
_atom_site_aniso_U_23
_atom_site_aniso_U_13
_atom_site_aniso_U_12
Cl1 0.0432(2) 0.01624(16) 0.01869(16) -0.00212(12) 0.00373(14) -0.00266(15)
S1 0.01951(16) 0.01687(16) 0.02030(16) -0.00068(13) 0.00161(12) 0.00228(13)
O1 0.0280(5) 0.0234(5) 0.0136(5) -0.0008(4) 0.0013(4) -0.0059(4)
O2 0.0240(5) 0.0201(5) 0.0140(4) -0.0029(4) 0.0032(4) -0.0083(4)
N1 0.0167(5) 0.0172(5) 0.0150(5) -0.0010(4) 0.0032(4) -0.0036(4)
N2 0.0180(6) 0.0317(7) 0.0191(6) 0.0003(5) -0.0006(5) 0.0049(5)
N3 0.0210(6) 0.0204(6) 0.0145(6) -0.0026(4) 0.0017(4) -0.0057(5)
C1 0.0133(6) 0.0213(7) 0.0157(6) -0.0010(5) 0.0030(5) -0.0006(5)
C2 0.0177(6) 0.0196(6) 0.0173(6) -0.0010(5) 0.0050(5) -0.0040(5)
C3 0.0197(7) 0.0291(8) 0.0170(6) -0.0059(6) 0.0024(5) -0.0064(6)
C4 0.0167(6) 0.0384(9) 0.0173(7) -0.0032(6) -0.0014(5) 0.0013(6)
C5 0.0229(7) 0.0161(6) 0.0150(6) -0.0003(5) 0.0015(5) -0.0023(5)
C6 0.0212(7) 0.0151(6) 0.0204(7) -0.0004(5) -0.0018(5) -0.0015(5)
C7 0.0150(6) 0.0195(6) 0.0169(6) -0.0009(5) 0.0007(5) -0.0019(5)
C8 0.0182(6) 0.0173(6) 0.0168(6) -0.0030(5) 0.0005(5) -0.0032(5)
C9 0.0207(7) 0.0271(7) 0.0212(7) -0.0027(6) 0.0011(5) 0.0038(6)
C10 0.0171(7) 0.0255(7) 0.0304(8) -0.0049(6) -0.0042(6) -0.0009(6)
C11 0.0354(9) 0.0239(7) 0.0227(7) -0.0019(6) 0.0068(6) -0.0087(7)

loop_
_atom_type_symbol
_atom_type_description
_atom_type_scat_dispersion_real
_atom_type_scat_dispersion_imag
_atom_type_scat_source
C C 0.0033 0.0016 'International Tables Vol C Tables 4.2.6.8 and 6.1.1.4'
H H 0.0000 0.0000 'International Tables Vol C Tables 4.2.6.8 and 6.1.1.4'
N N 0.0061 0.0033 'International Tables Vol C Tables 4.2.6.8 and 6.1.1.4'
O O 0.0106 0.0060 'International Tables Vol C Tables 4.2.6.8 and 6.1.1.4'
S S 0.1246 0.1234 'International Tables Vol C Tables 4.2.6.8 and 6.1.1.4'
Cl Cl 0.1484 0.1585 'International Tables Vol C Tables 4.2.6.8 and 6.1.1.4'

loop_
_citation_id
_citation_doi
_citation_year
1 10.1021/jacs.4c17020 2025

loop_
_geom_angle_atom_site_label_1
_geom_angle_atom_site_label_2
_geom_angle_atom_site_label_3
_geom_angle
_geom_angle_site_symmetry_1
_geom_angle_site_symmetry_3
_geom_angle_publ_flag
C1 S1 C5 102.26(7) . . ?
C7 O2 C8 121.08(10) . . ?
C2 N1 C1 114.58(12) . . ?
C4 N2 C1 115.53(13) . . ?
C6 N3 H3 119.9(13) . . ?
C7 N3 H3 118.8(13) . . ?
C7 N3 C6 120.89(12) . . ?
N1 C1 S1 120.07(10) . . ?
N1 C1 N2 126.82(13) . . ?
N2 C1 S1 113.11(11) . . ?
N1 C2 Cl1 115.89(11) . . ?
N1 C2 C3 124.69(14) . . ?
C3 C2 Cl1 119.42(11) . . ?
C2 C3 H3A 122.5 . . ?
C4 C3 C2 114.98(13) . . ?
C4 C3 H3A 122.5 . . ?
N2 C4 C3 123.38(14) . . ?
N2 C4 H4 118.3 . . ?
C3 C4 H4 118.3 . . ?
S1 C5 H5A 108.7 . . ?
S1 C5 H5B 108.7 . . ?
H5A C5 H5B 107.6 . . ?
C6 C5 S1 114.12(9) . . ?
C6 C5 H5A 108.7 . . ?
C6 C5 H5B 108.7 . . ?
N3 C6 C5 113.25(12) . . ?
N3 C6 H6A 108.9 . . ?
N3 C6 H6B 108.9 . . ?
C5 C6 H6A 108.9 . . ?
C5 C6 H6B 108.9 . . ?
H6A C6 H6B 107.7 . . ?
O1 C7 O2 125.85(13) . . ?
O1 C7 N3 124.42(13) . . ?
N3 C7 O2 109.73(11) . . ?
O2 C8 C9 109.99(11) . . ?
O2 C8 C10 110.43(11) . . ?
O2 C8 C11 102.20(11) . . ?
C10 C8 C9 112.36(12) . . ?
C11 C8 C9 110.22(12) . . ?
C11 C8 C10 111.18(12) . . ?
C8 C9 H9A 109.5 . . ?
C8 C9 H9B 109.5 . . ?
C8 C9 H9C 109.5 . . ?
H9A C9 H9B 109.5 . . ?
H9A C9 H9C 109.5 . . ?
H9B C9 H9C 109.5 . . ?
C8 C10 H10A 109.5 . . ?
C8 C10 H10B 109.5 . . ?
C8 C10 H10C 109.5 . . ?
H10A C10 H10B 109.5 . . ?
H10A C10 H10C 109.5 . . ?
H10B C10 H10C 109.5 . . ?
C8 C11 H11A 109.5 . . ?
C8 C11 H11B 109.5 . . ?
C8 C11 H11C 109.5 . . ?
H11A C11 H11B 109.5 . . ?
H11A C11 H11C 109.5 . . ?
H11B C11 H11C 109.5 . . ?

loop_
_geom_bond_atom_site_label_1
_geom_bond_atom_site_label_2
_geom_bond_distance
_geom_bond_site_symmetry_2
_geom_bond_publ_flag
Cl1 C2 1.7372(15) . ?
S1 C1 1.7523(14) . ?
S1 C5 1.8067(14) . ?
O1 C7 1.2204(16) . ?
O2 C7 1.3500(16) . ?
O2 C8 1.4731(16) . ?
N1 C1 1.3389(18) . ?
N1 C2 1.3268(17) . ?
N2 C1 1.3400(18) . ?
N2 C4 1.334(2) . ?
N3 H3 0.816(19) . ?
N3 C6 1.4493(18) . ?
N3 C7 1.3497(17) . ?
C2 C3 1.379(2) . ?
C3 H3A 0.9500 . ?
C3 C4 1.377(2) . ?
C4 H4 0.9500 . ?
C5 H5A 0.9900 . ?
C5 H5B 0.9900 . ?
C5 C6 1.525(2) . ?
C6 H6A 0.9900 . ?
C6 H6B 0.9900 . ?
C8 C9 1.5221(19) . ?
C8 C10 1.520(2) . ?
C8 C11 1.519(2) . ?
C9 H9A 0.9800 . ?
C9 H9B 0.9800 . ?
C9 H9C 0.9800 . ?
C10 H10A 0.9800 . ?
C10 H10B 0.9800 . ?
C10 H10C 0.9800 . ?
C11 H11A 0.9800 . ?
C11 H11B 0.9800 . ?
C11 H11C 0.9800 . ?

loop_
_geom_hbond_atom_site_label_D
_geom_hbond_atom_site_label_H
_geom_hbond_atom_site_label_A
_geom_hbond_distance_DH
_geom_hbond_distance_HA
_geom_hbond_distance_DA
_geom_hbond_angle_DHA
_geom_hbond_site_symmetry_A
_geom_hbond_publ_flag
N3 H3 O1 0.816(19) 2.324(19) 3.0636(16) 151.0(17) 4_575 yes

loop_
_geom_torsion_atom_site_label_1
_geom_torsion_atom_site_label_2
_geom_torsion_atom_site_label_3
_geom_torsion_atom_site_label_4
_geom_torsion
_geom_torsion_site_symmetry_1
_geom_torsion_site_symmetry_2
_geom_torsion_site_symmetry_3
_geom_torsion_site_symmetry_4
_geom_torsion_publ_flag
Cl1 C2 C3 C4 179.61(11) . . . . ?
S1 C5 C6 N3 58.56(14) . . . . ?
N1 C2 C3 C4 -0.9(2) . . . . ?
C1 S1 C5 C6 74.25(11) . . . . ?
C1 N1 C2 Cl1 179.01(9) . . . . ?
C1 N1 C2 C3 -0.5(2) . . . . ?
C1 N2 C4 C3 -0.8(2) . . . . ?
C2 N1 C1 S1 -179.28(10) . . . . ?
C2 N1 C1 N2 1.5(2) . . . . ?
C2 C3 C4 N2 1.6(2) . . . . ?
C4 N2 C1 S1 179.85(10) . . . . ?
C4 N2 C1 N1 -0.9(2) . . . . ?
C5 S1 C1 N1 4.03(12) . . . . ?
C5 S1 C1 N2 -176.63(10) . . . . ?
C6 N3 C7 O1 5.0(2) . . . . ?
C6 N3 C7 O2 -175.37(12) . . . . ?
C7 O2 C8 C9 -61.28(16) . . . . ?
C7 O2 C8 C10 63.29(16) . . . . ?
C7 O2 C8 C11 -178.35(12) . . . . ?
C7 N3 C6 C5 75.49(16) . . . . ?
C8 O2 C7 O1 -1.3(2) . . . . ?
C8 O2 C7 N3 179.08(11) . . . . ?
